data_4516931
loop_
_publ_author_name
'Juvenal, Frank'
'Bonnot, Antoine'
'Fortin, Daniel'
'Harvey, Pierre D.'

_publ_section_title
;
 The
 <i>trans</i>-Bis(<i>p</i>-thioetherphenylacetynyl)bis(phosphine)platinum(II)
 Ligands: A Step towards Predictability and Crystal Design.
;
_journal_issue 10
_journal_name_full 'ACS omega'
_journal_page_first 7433
_journal_page_last 7443
_journal_paper_doi 10.1021/acsomega.7b01352
_journal_volume 2
_journal_year 2017
_chemical_absolute_configuration unk
_chemical_compound_source 'synthesis as described'
_chemical_formula_moiety 'C30 H44 Cu2 I2 P2 Pt1 S2'
_chemical_formula_sum 'C30 H44 Cu2 I2 P2 Pt S2'
_chemical_formula_weight 1106.68
_space_group_IT_number 4
_space_group_name_Hall 'P 2yb'
_space_group_name_H-M_alt 'P 1 21 1'
_symmetry_cell_setting monoclinic
_symmetry_Int_Tables_number 4
_symmetry_space_group_name_Hall 'P 2yb'
_symmetry_space_group_name_H-M 'P 1 21 1'
_atom_sites_solution_hydrogens geom
_atom_sites_solution_primary direct
_atom_sites_solution_secondary difmap
_audit_conform_dict_location ftp://ftp.iucr.org/pub/cif_core.dic
_audit_conform_dict_name cif_core.dic
_audit_conform_dict_version 2.4
_audit_creation_date 2014-12-03T15:46:20-00:00
_audit_creation_method 'WinGX routine CIF_UPDATE'
_cell_angle_alpha 90
_cell_angle_beta 111.058(2)
_cell_angle_gamma 90
_cell_formula_units_Z 2
_cell_length_a 11.5855(9)
_cell_length_b 13.7576(14)
_cell_length_c 11.9138(9)
_cell_measurement_reflns_used 9926
_cell_measurement_temperature 173(2)
_cell_measurement_theta_max 26.6255
_cell_measurement_theta_min 2.3542
_cell_measurement_wavelength 0.71073
_cell_volume 1772.1(3)
_computing_cell_refinement 'SAINT V8.27B integration software'
_computing_data_collection 'Bruker APEX2 software'
_computing_data_reduction 'SORTAV (Blessing, 1995)'
_computing_molecular_graphics 'Ortep-3 for Windows (Farrugia, 1997)'
_computing_publication_material 'WinGX publication routines (Farrugia, 1999)'
_computing_structure_refinement 'SHELXL-97 (Sheldrick, 2008)'
_computing_structure_solution 'SHELXS-97 (Sheldrick, 1997)'
_diffrn_ambient_temperature 173(2)
_diffrn_detector 'APEX-II CCD'
_diffrn_measured_fraction_theta_full 0.999
_diffrn_measured_fraction_theta_max 0.992
_diffrn_measurement_device '\k-geometry diffractometer'
_diffrn_measurement_device_type 'Bruker APEX-II'
_diffrn_measurement_method '\f or \w oscillation scans'
_diffrn_orient_matrix_type 'x-axis to radiation source'
_diffrn_orient_matrix_UB_11 0.563154E-1
_diffrn_orient_matrix_UB_12 0.395915E-1
_diffrn_orient_matrix_UB_13 -0.286424E-1
_diffrn_orient_matrix_UB_21 -0.637978E-1
_diffrn_orient_matrix_UB_22 0.502716E-3
_diffrn_orient_matrix_UB_23 -0.829993E-1
_diffrn_orient_matrix_UB_31 -0.360674E-1
_diffrn_orient_matrix_UB_32 0.609287E-1
_diffrn_orient_matrix_UB_33 0.192967E-1
_diffrn_radiation_monochromator graphite
_diffrn_radiation_probe x-ray
_diffrn_radiation_type MoK\a
_diffrn_radiation_wavelength 0.71073
_diffrn_reflns_av_R_equivalents 0.0249
_diffrn_reflns_av_unetI/netI 0.0408
_diffrn_reflns_limit_h_max 12
_diffrn_reflns_limit_h_min -14
_diffrn_reflns_limit_k_max 17
_diffrn_reflns_limit_k_min -12
_diffrn_reflns_limit_l_max 14
_diffrn_reflns_limit_l_min -14
_diffrn_reflns_number 9841
_diffrn_reflns_reduction_process
;
 Scaled and merged with Sortav
 R.H. Blessing, (1987) Cryst. Rev. 1, 3-58
 R.H. Blessing, (1989) J. Appl. Cryst. 22, 396-397
;
_diffrn_reflns_theta_full 25
_diffrn_reflns_theta_max 26.64
_diffrn_reflns_theta_min 1.88
_diffrn_source 'sealed x-ray tube'
_exptl_absorpt_coefficient_mu 7.096
_exptl_absorpt_correction_T_max 0.745
_exptl_absorpt_correction_T_min 0.324
_exptl_absorpt_correction_type multi-scan
_exptl_absorpt_process_details
;
SADABS-2012/1 - Bruker AXS area detector scaling and absorption correction
;
_exptl_crystal_colour yellow
_exptl_crystal_density_diffrn 2.074
_exptl_crystal_density_method 'not measured'
_exptl_crystal_description prism
_exptl_crystal_F_000 1056
_exptl_crystal_size_max 0.341
_exptl_crystal_size_mid 0.22
_exptl_crystal_size_min 0.15
_refine_diff_density_max 1.234
_refine_diff_density_min -1.161
_refine_diff_density_rms 0.11
_refine_ls_abs_structure_details 'Flack H D (1983), Acta Cryst. A39, 876-881'
_refine_ls_abs_structure_Flack 0.49(2)
_refine_ls_extinction_method none
_refine_ls_goodness_of_fit_ref 1.144
_refine_ls_hydrogen_treatment constr
_refine_ls_matrix_type full
_refine_ls_number_parameters 259
_refine_ls_number_reflns 6181
_refine_ls_number_restraints 1
_refine_ls_restrained_S_all 1.144
_refine_ls_R_factor_all 0.0266
_refine_ls_R_factor_gt 0.0233
_refine_ls_shift/su_max 0.476
_refine_ls_shift/su_mean 0.002
_refine_ls_structure_factor_coef Fsqd
_refine_ls_weighting_details 'calc w=1/[\s^2^(Fo^2^)+(0.0129P)^2^+1.3225P] where P=(Fo^2^+2Fc^2^)/3'
_refine_ls_weighting_scheme calc
_refine_ls_wR_factor_gt 0.0568
_refine_ls_wR_factor_ref 0.0581
_reflns_number_gt 5650
_reflns_number_total 6181
_reflns_threshold_expression >2\s(I)
_cod_data_source_file ao7b01352_si_002.cif
_cod_data_source_block mo_hravey_fj_2_47_2_0m
_cod_original_sg_symbol_H-M 'P 21'
_cod_database_code 4516931

loop_
_symmetry_equiv_pos_as_xyz
'x, y, z'
'-x, y+1/2, -z'

loop_
_atom_site_label
_atom_site_type_symbol
_atom_site_fract_x
_atom_site_fract_y
_atom_site_fract_z
_atom_site_U_iso_or_equiv
_atom_site_adp_type
_atom_site_occupancy
_atom_site_symmetry_multiplicity
_atom_site_calc_flag
_atom_site_refinement_flags
C1 C 0.6727(11) 0.1813(7) 0.5260(11) 0.0150(3) Uani 1 1 d G
C2 C 0.6674(11) 0.0944(7) 0.5836(10) 0.0150(3) Uani 1 1 d G
H2 H 0.5899 0.0641 0.5699 0.018 Uiso 1 1 calc R
C3 C 0.7755(11) 0.0519(10) 0.6610(11) 0.0150(3) Uani 1 1 d G
H3 H 0.7719 -0.0075 0.7003 0.018 Uiso 1 1 calc R
C4 C 0.8890(12) 0.0963(11) 0.6810(13) 0.0150(3) Uani 1 1 d G
C29 C 1.0069(10) 0.0585(10) 0.7651(10) 0.0159(7) Uani 1 1 d .
C5 C 0.8943(10) 0.1831(10) 0.6234(8) 0.0150(3) Uani 1 1 d G
H5 H 0.9718 0.2134 0.6371 0.018 Uiso 1 1 calc R
C6 C 0.7862(11) 0.2256(11) 0.5460(11) 0.0150(3) Uani 1 1 d G
H6 H 0.7898 0.285 0.5067 0.018 Uiso 1 1 calc R
C7 C 0.5650(15) 0.3630(12) 0.4080(16) 0.032(4) Uani 1 1 d .
H7A H 0.5943 0.4005 0.483 0.048 Uiso 1 1 calc R
H7B H 0.4904 0.3936 0.3513 0.048 Uiso 1 1 calc R
H7C H 0.6295 0.3615 0.3728 0.048 Uiso 1 1 calc R
C8 C 0.9321(12) -0.2673(12) 0.5873(12) 0.020(3) Uani 1 1 d .
H8A H 0.8931 -0.2643 0.6478 0.03 Uiso 1 1 calc R
H8B H 1.0066 -0.3078 0.6174 0.03 Uiso 1 1 calc R
H8C H 0.874 -0.2956 0.513 0.03 Uiso 1 1 calc R
C9 C 1.3990(10) 0.0385(13) 1.1489(10) 0.0159(7) Uani 1 1 d .
C10 C 1.4974(10) 0.0364(10) 1.2401(11) 0.0159(7) Uani 1 1 d .
C30 C 1.1015(10) 0.0399(13) 0.8459(10) 0.0159(7) Uani 1 1 d .
C11 C 1.6072(12) -0.0118(11) 1.3218(13) 0.0150(3) Uani 1 1 d .
C12 C 1.7225(11) 0.0290(10) 1.3352(11) 0.0150(3) Uani 1 1 d .
H12 H 1.7265 0.0864 1.2924 0.018 Uiso 1 1 calc R
C13 C 1.8325(11) -0.0151(7) 1.4122(10) 0.0150(3) Uani 1 1 d .
H13 H 1.9106 0.0135 1.4237 0.018 Uiso 1 1 calc R
C14 C 0.8250(11) -0.1016(8) 0.4716(11) 0.0150(3) Uani 1 1 d .
C15 C 0.7171(11) -0.1434(11) 0.4503(11) 0.0150(3) Uani 1 1 d .
H15 H 0.7149 -0.2076 0.4786 0.018 Uiso 1 1 calc R
C16 C 1.6050(10) -0.0962(10) 1.3871(8) 0.0150(3) Uani 1 1 d .
H16 H 1.529 -0.121 1.3886 0.018 Uiso 1 1 calc R
C17 C 1.5301(13) 0.0963(12) 0.9675(15) 0.0248(13) Uani 1 1 d .
H17A H 1.5712 0.1361 0.9235 0.03 Uiso 1 1 calc R
H17B H 1.5587 0.1202 1.0515 0.03 Uiso 1 1 calc R
C18 C 1.5720(12) -0.0104(11) 0.9684(12) 0.0248(13) Uani 1 1 d .
H18A H 1.5438 -0.0484 1.0232 0.037 Uiso 1 1 calc R
H18B H 1.6624 -0.013 0.9955 0.037 Uiso 1 1 calc R
H18C H 1.5363 -0.0373 0.887 0.037 Uiso 1 1 calc R
C19 C 1.3224(13) 0.0800(12) 0.7473(12) 0.0248(13) Uani 1 1 d .
H19A H 1.3226 0.0081 0.7446 0.03 Uiso 1 1 calc R
H19B H 1.236 0.1013 0.7047 0.03 Uiso 1 1 calc R
C20 C 1.4010(13) 0.1174(12) 0.6741(15) 0.0248(13) Uani 1 1 d .
H20A H 1.403 0.1886 0.6756 0.037 Uiso 1 1 calc R
H20B H 1.3641 0.0949 0.5907 0.037 Uiso 1 1 calc R
H20C H 1.4855 0.0922 0.7099 0.037 Uiso 1 1 calc R
C21 C 1.3485(14) 0.2483(12) 0.8902(14) 0.0248(13) Uani 1 1 d .
H21A H 1.3813 0.275 0.9729 0.03 Uiso 1 1 calc R
H21B H 1.4011 0.2735 0.8471 0.03 Uiso 1 1 calc R
C22 C 1.2288(15) 0.2841(14) 0.8331(17) 0.0248(13) Uani 1 1 d .
H22A H 1.201 0.2697 0.7469 0.037 Uiso 1 1 calc R
H22B H 1.2284 0.3546 0.8449 0.037 Uiso 1 1 calc R
H22C H 1.1728 0.2531 0.8675 0.037 Uiso 1 1 calc R
C23 C 1.1831(12) 0.0119(11) 1.2610(10) 0.0188(17) Uani 1 1 d .
H23A H 1.2682 -0.0116 1.305 0.023 Uiso 1 1 calc R
H23B H 1.1852 0.0838 1.263 0.023 Uiso 1 1 calc R
C24 C 1.1013(17) -0.0226(15) 1.3248(16) 0.044(3) Uani 1 1 d .
H24A H 1.0234 0.0137 1.296 0.067 Uiso 1 1 calc R
H24B H 1.1425 -0.0123 1.4115 0.067 Uiso 1 1 calc R
H24C H 1.0842 -0.092 1.3089 0.067 Uiso 1 1 calc R
C25 C 1.1402(12) -0.1599(10) 1.0993(12) 0.0168(17) Uani 1 1 d .
H25A H 1.0836 -0.1864 1.1372 0.02 Uiso 1 1 calc R
H25B H 1.1112 -0.1827 1.0149 0.02 Uiso 1 1 calc R
C26 C 1.2807(18) -0.2019(15) 1.1711(19) 0.038(3) Uani 1 1 d .
H26A H 1.3329 -0.1882 1.124 0.057 Uiso 1 1 calc R
H26B H 1.277 -0.2723 1.1821 0.057 Uiso 1 1 calc R
H26C H 1.3158 -0.1703 1.2498 0.057 Uiso 1 1 calc R
C27 C 0.9680(10) -0.0050(12) 1.0405(13) 0.022(2) Uani 1 1 d .
H27A H 0.9323 -0.0322 0.9582 0.027 Uiso 1 1 calc R
H27B H 0.9284 -0.0383 1.091 0.027 Uiso 1 1 calc R
C28 C 0.9394(12) 0.1036(13) 1.0364(16) 0.047(3) Uani 1 1 d .
H28A H 0.9427 0.1252 1.1159 0.071 Uiso 1 1 calc R
H28B H 0.8565 0.1157 0.9771 0.071 Uiso 1 1 calc R
H28C H 1.0006 0.1396 1.0136 0.071 Uiso 1 1 calc R
P1 P 1.3648(3) 0.1151(3) 0.8998(4) 0.0157(9) Uani 1 1 d .
P2 P 1.1342(3) -0.0289(3) 1.1010(4) 0.0143(8) Uani 1 1 d .
Cu1 Cu 0.42257(16) 0.16483(16) 0.25787(17) 0.0193(5) Uani 1 1 d .
Cu2 Cu 1.07594(16) -0.07924(16) 0.74231(17) 0.0189(5) Uani 1 1 d .
I1 I 0.24772(10) 0.28779(4) 0.18061(12) 0.0240(3) Uani 1 1 d .
I2 I 1.25152(11) -0.20230(5) 0.81834(12) 0.0242(3) Uani 1 1 d .
Pt1 Pt 1.24960(6) 0.04292(13) 0.99959(6) 0.01098(5) Uani 1 1 d .
S1 S 0.5282(3) 0.2355(3) 0.4405(3) 0.0162(9) Uani 1 1 d .
S2 S 0.9721(3) -0.1510(3) 0.5585(3) 0.0191(9) Uani 1 1 d .

loop_
_atom_site_aniso_label
_atom_site_aniso_U_11
_atom_site_aniso_U_22
_atom_site_aniso_U_33
_atom_site_aniso_U_23
_atom_site_aniso_U_13
_atom_site_aniso_U_12
C1 0.0184(5) 0.0139(7) 0.0128(6) -0.0016(5) 0.0055(4) -0.0001(5)
C2 0.0184(5) 0.0139(7) 0.0128(6) -0.0016(5) 0.0055(4) -0.0001(5)
C3 0.0184(5) 0.0139(7) 0.0128(6) -0.0016(5) 0.0055(4) -0.0001(5)
C4 0.0184(5) 0.0139(7) 0.0128(6) -0.0016(5) 0.0055(4) -0.0001(5)
C29 0.0211(9) 0.0101(19) 0.0175(11) -0.0015(10) 0.0083(8) -0.0008(9)
C5 0.0184(5) 0.0139(7) 0.0128(6) -0.0016(5) 0.0055(4) -0.0001(5)
C6 0.0184(5) 0.0139(7) 0.0128(6) -0.0016(5) 0.0055(4) -0.0001(5)
C7 0.038(7) 0.004(5) 0.049(9) 0.003(5) 0.011(6) 0.002(5)
C8 0.023(6) 0.014(6) 0.015(5) 0.004(4) -0.002(4) 0.006(4)
C9 0.0211(9) 0.0101(19) 0.0175(11) -0.0015(10) 0.0083(8) -0.0008(9)
C10 0.0211(9) 0.0101(19) 0.0175(11) -0.0015(10) 0.0083(8) -0.0008(9)
C30 0.0211(9) 0.0101(19) 0.0175(11) -0.0015(10) 0.0083(8) -0.0008(9)
C11 0.0184(5) 0.0139(7) 0.0128(6) -0.0016(5) 0.0055(4) -0.0001(5)
C12 0.0184(5) 0.0139(7) 0.0128(6) -0.0016(5) 0.0055(4) -0.0001(5)
C13 0.0184(5) 0.0139(7) 0.0128(6) -0.0016(5) 0.0055(4) -0.0001(5)
C14 0.0184(5) 0.0139(7) 0.0128(6) -0.0016(5) 0.0055(4) -0.0001(5)
C15 0.0184(5) 0.0139(7) 0.0128(6) -0.0016(5) 0.0055(4) -0.0001(5)
C16 0.0184(5) 0.0139(7) 0.0128(6) -0.0016(5) 0.0055(4) -0.0001(5)
C17 0.031(3) 0.017(2) 0.031(3) 0.002(2) 0.016(2) 0.000(2)
C18 0.031(3) 0.017(2) 0.031(3) 0.002(2) 0.016(2) 0.000(2)
C19 0.031(3) 0.017(2) 0.031(3) 0.002(2) 0.016(2) 0.000(2)
C20 0.031(3) 0.017(2) 0.031(3) 0.002(2) 0.016(2) 0.000(2)
C21 0.031(3) 0.017(2) 0.031(3) 0.002(2) 0.016(2) 0.000(2)
C22 0.031(3) 0.017(2) 0.031(3) 0.002(2) 0.016(2) 0.000(2)
C23 0.030(4) 0.021(4) 0.005(3) -0.006(3) 0.006(3) -0.007(3)
C24 0.071(6) 0.045(7) 0.036(5) 0.005(5) 0.042(5) 0.001(5)
C25 0.020(4) 0.011(3) 0.017(4) 0.003(3) 0.004(3) -0.002(3)
C26 0.056(7) 0.016(4) 0.035(5) 0.014(3) 0.008(5) 0.016(4)
C27 0.007(3) 0.037(5) 0.023(4) 0.004(4) 0.005(3) 0.002(3)
C28 0.023(4) 0.050(7) 0.067(7) 0.015(6) 0.015(4) 0.025(5)
P1 0.0192(17) 0.018(2) 0.0111(19) -0.0010(17) 0.0066(15) -0.0042(17)
P2 0.0172(17) 0.0066(18) 0.021(2) 0.0033(16) 0.0090(15) 0.0036(16)
Cu1 0.0216(8) 0.0158(11) 0.0190(10) -0.0037(8) 0.0055(7) -0.0041(7)
Cu2 0.0206(8) 0.0142(11) 0.0169(10) 0.0009(8) 0.0007(7) 0.0095(7)
I1 0.0247(5) 0.0178(6) 0.0266(6) 0.0021(6) 0.0058(4) 0.0077(5)
I2 0.0272(5) 0.0190(6) 0.0212(6) 0.0011(5) 0.0025(4) 0.0081(6)
Pt1 0.01314(7) 0.00900(8) 0.00976(8) 0.00075(5) 0.00286(5) 0.00023(5)
S1 0.0148(17) 0.012(2) 0.018(2) -0.0014(16) 0.0015(14) 0.0015(15)
S2 0.0202(19) 0.021(2) 0.015(2) 0.0017(17) 0.0046(15) 0.0067(17)

loop_
_atom_type_symbol
_atom_type_description
_atom_type_scat_dispersion_real
_atom_type_scat_dispersion_imag
_atom_type_scat_source
C C 0.0033 0.0016 'International Tables Vol C Tables 4.2.6.8 and 6.1.1.4'
H H 0 0 'International Tables Vol C Tables 4.2.6.8 and 6.1.1.4'
Cu Cu 0.3201 1.2651 'International Tables Vol C Tables 4.2.6.8 and 6.1.1.4'
I I -0.4742 1.8119 'International Tables Vol C Tables 4.2.6.8 and 6.1.1.4'
P P 0.1023 0.0942 'International Tables Vol C Tables 4.2.6.8 and 6.1.1.4'
Pt Pt -1.7033 8.3905 'International Tables Vol C Tables 4.2.6.8 and 6.1.1.4'
S S 0.1246 0.1234 'International Tables Vol C Tables 4.2.6.8 and 6.1.1.4'

loop_
_geom_angle_atom_site_label_1
_geom_angle_atom_site_label_2
_geom_angle_atom_site_label_3
_geom_angle
_geom_angle_site_symmetry_1
_geom_angle_site_symmetry_3
C2 C1 C6 120.0(12) . .
C2 C1 S1 116.3(9) . .
C6 C1 S1 123.4(8) . .
C3 C2 C1 120.0(11) . .
C4 C3 C2 120.0(12) . .
C3 C4 C5 120.0(12) . .
C3 C4 C29 123.5(13) . .
C5 C4 C29 116.4(11) . .
C30 C29 C4 169.2(18) . .
C30 C29 Cu2 68.4(13) . .
C4 C29 Cu2 122.1(9) . .
C6 C5 C4 120.0(12) . .
C5 C6 C1 120.0(13) . .
C10 C9 Pt1 176.8(12) . .
C10 C9 Cu1 67.4(11) . 1_656
Pt1 C9 Cu1 113.6(7) . 1_656
C9 C10 C11 152.8(19) . .
C9 C10 Cu1 77.3(12) . 1_656
C11 C10 Cu1 129.5(10) . 1_656
C29 C30 Cu2 77.9(12) . .
C29 C30 Pt1 164.2(17) . .
Cu2 C30 Pt1 117.8(7) . .
C12 C11 C16 118.3(12) . .
C12 C11 C10 117.5(13) . .
C16 C11 C10 124.2(11) . .
C11 C12 C13 120.2(12) . .
C14 C13 C12 119.1(11) 1_656 .
C15 C14 C13 120.0(12) . 1_454
C15 C14 S2 126.2(9) . .
C13 C14 S2 113.4(9) 1_454 .
C14 C15 C16 122.3(13) . 1_454
C11 C16 C15 118.8(11) . 1_656
C18 C17 P1 114.7(10) . .
C20 C19 P1 118.9(11) . .
C22 C21 P1 116.3(13) . .
C24 C23 P2 114.2(10) . .
C26 C25 P2 112.3(11) . .
C28 C27 P2 111.9(10) . .
C19 P1 C17 106.1(8) . .
C19 P1 C21 102.9(8) . .
C17 P1 C21 103.8(8) . .
C19 P1 Pt1 114.4(5) . .
C17 P1 Pt1 115.1(6) . .
C21 P1 Pt1 113.3(6) . .
C25 P2 C27 102.4(7) . .
C25 P2 C23 108.2(7) . .
C27 P2 C23 103.8(7) . .
C25 P2 Pt1 112.8(6) . .
C27 P2 Pt1 116.1(5) . .
C23 P2 Pt1 112.5(5) . .
C10 Cu1 C9 35.3(5) 1_454 1_454
C10 Cu1 S1 111.6(3) 1_454 .
C9 Cu1 S1 146.4(4) 1_454 .
C10 Cu1 I1 149.6(3) 1_454 .
C9 Cu1 I1 114.3(3) 1_454 .
S1 Cu1 I1 98.36(13) . .
C30 Cu2 C29 33.7(5) . .
C30 Cu2 S2 147.5(4) . .
C29 Cu2 S2 114.4(3) . .
C30 Cu2 I2 113.6(4) . .
C29 Cu2 I2 147.2(3) . .
S2 Cu2 I2 97.48(13) . .
C9 Pt1 C30 176.6(9) . .
C9 Pt1 P1 89.7(4) . .
C30 Pt1 P1 90.1(4) . .
C9 Pt1 P2 90.0(4) . .
C30 Pt1 P2 90.2(4) . .
P1 Pt1 P2 179.6(2) . .
C1 S1 C7 105.8(6) . .
C1 S1 Cu1 115.9(5) . .
C7 S1 Cu1 106.5(6) . .
C8 S2 C14 101.5(6) . .
C8 S2 Cu2 107.0(5) . .
C14 S2 Cu2 116.9(5) . .

loop_
_geom_bond_atom_site_label_1
_geom_bond_atom_site_label_2
_geom_bond_distance
_geom_bond_site_symmetry_2
C1 C2 1.39 .
C1 C6 1.390(16) .
C1 S1 1.781(12) .
C2 C3 1.390(15) .
C3 C4 1.390(17) .
C4 C5 1.390(18) .
C4 C29 1.469(17) .
C29 C30 1.198(18) .
C29 Cu2 2.112(15) .
C5 C6 1.390(17) .
C7 S1 1.879(17) .
C8 S2 1.734(16) .
C9 C10 1.261(17) .
C9 Pt1 1.988(11) .
C9 Cu1 2.128(16) 1_656
C10 C11 1.454(18) .
C10 Cu1 2.013(14) 1_656
C30 Cu2 2.008(16) .
C30 Pt1 2.010(11) .
C11 C12 1.403(17) .
C11 C16 1.404(18) .
C12 C13 1.412(16) .
C13 C14 1.404(7) 1_656
C14 C15 1.315(17) .
C14 C13 1.404(7) 1_454
C14 S2 1.781(12) .
C15 C16 1.404(17) 1_454
C16 C15 1.404(17) 1_656
C17 C18 1.545(19) .
C17 P1 1.810(15) .
C19 C20 1.56(2) .
C19 P1 1.771(14) .
C21 C22 1.40(2) .
C21 P1 1.841(17) .
C23 C24 1.49(2) .
C23 P2 1.869(11) .
C25 C26 1.65(2) .
C25 P2 1.805(15) .
C27 C28 1.53(2) .
C27 P2 1.827(12) .
P1 Pt1 2.306(4) .
P2 Pt1 2.321(4) .
Cu1 C10 2.013(14) 1_454
Cu1 C9 2.128(16) 1_454
Cu1 S1 2.294(4) .
Cu1 I1 2.544(2) .
Cu2 S2 2.307(4) .
Cu2 I2 2.550(2) .

loop_
_geom_torsion_atom_site_label_1
_geom_torsion_atom_site_label_2
_geom_torsion_atom_site_label_3
_geom_torsion_atom_site_label_4
_geom_torsion
_geom_torsion_site_symmetry_1
_geom_torsion_site_symmetry_4
C6 C1 C2 C3 0.0(16) . .
S1 C1 C2 C3 -174.1(9) . .
C1 C2 C3 C4 0.0(17) . .
C2 C3 C4 C5 0.0(19) . .
C2 C3 C4 C29 177.3(12) . .
C3 C4 C29 C30 -104(9) . .
C5 C4 C29 C30 74(9) . .
C3 C4 C29 Cu2 62.0(17) . .
C5 C4 C29 Cu2 -120.5(11) . .
C3 C4 C5 C6 0.0(18) . .
C29 C4 C5 C6 -177.5(12) . .
C4 C5 C6 C1 0.0(16) . .
C2 C1 C6 C5 0.0(17) . .
S1 C1 C6 C5 173.6(10) . .
Pt1 C9 C10 C11 -8E1(3) . .
Cu1 C9 C10 C11 171(3) 1_656 .
Pt1 C9 C10 Cu1 11E1(3) . 1_656
C4 C29 C30 Cu2 167(8) . .
C4 C29 C30 Pt1 -7(13) . .
Cu2 C29 C30 Pt1 -174(5) . .
C9 C10 C11 C12 121(3) . .
Cu1 C10 C11 C12 -70.5(17) 1_656 .
C9 C10 C11 C16 -59(3) . .
Cu1 C10 C11 C16 109.8(14) 1_656 .
C16 C11 C12 C13 0.4(18) . .
C10 C11 C12 C13 -179.3(11) . .
C11 C12 C13 C14 2.1(17) . 1_656
C13 C14 C15 C16 -12.1(17) 1_454 1_454
S2 C14 C15 C16 175.8(10) . 1_454
C12 C11 C16 C15 -8.3(17) . 1_656
C10 C11 C16 C15 171.4(13) . 1_656
C20 C19 P1 C17 -46.8(14) . .
C20 C19 P1 C21 61.8(13) . .
C20 C19 P1 Pt1 -174.9(10) . .
C18 C17 P1 C19 -62.9(14) . .
C18 C17 P1 C21 -170.9(12) . .
C18 C17 P1 Pt1 64.7(13) . .
C22 C21 P1 C19 65.5(16) . .
C22 C21 P1 C17 175.9(14) . .
C22 C21 P1 Pt1 -58.6(15) . .
C26 C25 P2 C27 -170.5(12) . .
C26 C25 P2 C23 -61.2(13) . .
C26 C25 P2 Pt1 64.0(12) . .
C28 C27 P2 C25 178.5(12) . .
C28 C27 P2 C23 65.9(14) . .
C28 C27 P2 Pt1 -58.2(14) . .
C24 C23 P2 C25 -62.0(14) . .
C24 C23 P2 C27 46.3(14) . .
C24 C23 P2 Pt1 172.7(11) . .
Pt1 C30 Cu2 C29 178.2(15) . .
C29 C30 Cu2 S2 14.3(15) . .
Pt1 C30 Cu2 S2 -167.5(3) . .
C29 C30 Cu2 I2 176.6(8) . .
Pt1 C30 Cu2 I2 -5.1(8) . .
C4 C29 Cu2 C30 -177.2(17) . .
C30 C29 Cu2 S2 -171.7(9) . .
C4 C29 Cu2 S2 11.2(11) . .
C30 C29 Cu2 I2 -5.7(14) . .
C4 C29 Cu2 I2 177.1(7) . .
C10 C9 Pt1 C30 7E1(4) . .
Cu1 C9 Pt1 C30 177(14) 1_656 .
C10 C9 Pt1 P1 -2E1(3) . .
Cu1 C9 Pt1 P1 89.6(6) 1_656 .
C10 C9 Pt1 P2 16E1(3) . .
Cu1 C9 Pt1 P2 -90.1(6) 1_656 .
C29 C30 Pt1 C9 178(10) . .
Cu2 C30 Pt1 C9 4(15) . .
C29 C30 Pt1 P1 -95(5) . .
Cu2 C30 Pt1 P1 91.2(7) . .
C29 C30 Pt1 P2 85(5) . .
Cu2 C30 Pt1 P2 -89.1(7) . .
C19 P1 Pt1 C9 144.7(8) . .
C17 P1 Pt1 C9 21.4(8) . .
C21 P1 Pt1 C9 -97.8(7) . .
C19 P1 Pt1 C30 -32.0(7) . .
C17 P1 Pt1 C30 -155.2(8) . .
C21 P1 Pt1 C30 85.5(7) . .
C19 P1 Pt1 P2 -16E1(3) . .
C17 P1 Pt1 P2 8E1(3) . .
C21 P1 Pt1 P2 -4E1(3) . .
C25 P2 Pt1 C9 -87.2(7) . .
C27 P2 Pt1 C9 155.1(8) . .
C23 P2 Pt1 C9 35.6(7) . .
C25 P2 Pt1 C30 89.5(6) . .
C27 P2 Pt1 C30 -28.2(8) . .
C23 P2 Pt1 C30 -147.7(7) . .
C25 P2 Pt1 P1 -14E1(3) . .
C27 P2 Pt1 P1 10E1(3) . .
C23 P2 Pt1 P1 -2E1(3) . .
C2 C1 S1 C7 166.1(9) . .
C6 C1 S1 C7 -7.7(13) . .
C2 C1 S1 Cu1 -76.1(9) . .
C6 C1 S1 Cu1 110.0(9) . .
C10 Cu1 S1 C1 11.2(6) 1_454 .
C9 Cu1 S1 C1 19.9(8) 1_454 .
I1 Cu1 S1 C1 -173.6(4) . .
C10 Cu1 S1 C7 128.5(7) 1_454 .
C9 Cu1 S1 C7 137.3(9) 1_454 .
I1 Cu1 S1 C7 -56.3(5) . .
C15 C14 S2 C8 6.6(13) . .
C13 C14 S2 C8 -166.0(9) 1_454 .
C15 C14 S2 Cu2 -109.4(10) . .
C13 C14 S2 Cu2 78.0(9) 1_454 .
C30 Cu2 S2 C8 -137.0(9) . .
C29 Cu2 S2 C8 -128.4(6) . .
I2 Cu2 S2 C8 59.2(5) . .
C30 Cu2 S2 C14 -24.2(9) . .
C29 Cu2 S2 C14 -15.5(6) . .
I2 Cu2 S2 C14 172.1(4) . .
